data_7239863
loop_
_publ_author_name
'Tu, Qian-Qian'
'Ren, Ling-Ling'
'Cui, Ying-Ying'
'Cheng, Ai-Ling'
'Gao, En-Qing'

_publ_section_title
;
 Assembly of four new cobalt coordination polymers modulated by
 N-coligands: sensitive and selective sensing of nitroaromatics, Fe3+ and
 Cr2O72&#x2212; in water
;
_journal_issue 10
_journal_name_full CrystEngComm
_journal_page_first 1789
_journal_page_last 1801
_journal_paper_doi 10.1039/C9CE01757G
_journal_volume 22
_journal_year 2020
_chemical_formula_sum 'C8.62 H5 Co0.38 N0.5 O2.62 S0.38'
_chemical_formula_weight 191.75
_space_group_crystal_system triclinic
_space_group_IT_number 2
_space_group_name_Hall '-P 1'
_space_group_name_H-M_alt 'P -1'
_atom_sites_solution_hydrogens geom
_atom_sites_solution_primary direct
_atom_sites_solution_secondary difmap
_audit_creation_method SHELXL-2013
_audit_update_record
;
2020-01-07 deposited with the CCDC.	2020-01-28 downloaded from the CCDC.
;
_cell_angle_alpha 65.558(4)
_cell_angle_beta 81.826(3)
_cell_angle_gamma 79.139(4)
_cell_formula_units_Z 8
_cell_length_a 10.8048(4)
_cell_length_b 12.8422(7)
_cell_length_c 14.3174(5)
_cell_measurement_reflns_used 16735
_cell_measurement_temperature 293(2)
_cell_measurement_theta_max 73.9280
_cell_measurement_theta_min 4.1460
_cell_volume 1771.62(14)
_computing_cell_refinement 'CrysAlisPro 1.171.39.32a (Rigaku OD, 2017)'
_computing_data_collection 'CrysAlisPro 1.171.39.32a (Rigaku OD, 2017)'
_computing_data_reduction 'CrysAlisPro 1.171.39.32a (Rigaku OD, 2017)'
_computing_molecular_graphics 'Bruker SHELXTL'
_computing_publication_material 'Bruker SHELXTL'
_computing_structure_refinement 'SHELXL-2013 (Sheldrick, 2013)'
_computing_structure_solution 'SHELXL-2013 (Sheldrick, 2013)'
_diffrn_ambient_temperature 293(2)
_diffrn_measured_fraction_theta_full 0.996
_diffrn_measured_fraction_theta_max 0.979
_diffrn_measurement_device_type 'XtaLAB AFC12 (RINC): Kappa dual home/near'
_diffrn_radiation_type CuK\a
_diffrn_radiation_wavelength 1.54184
_diffrn_reflns_av_R_equivalents 0.2048
_diffrn_reflns_av_unetI/netI 0.0913
_diffrn_reflns_Laue_measured_fraction_full 0.996
_diffrn_reflns_Laue_measured_fraction_max 0.979
_diffrn_reflns_limit_h_max 13
_diffrn_reflns_limit_h_min -13
_diffrn_reflns_limit_k_max 15
_diffrn_reflns_limit_k_min -15
_diffrn_reflns_limit_l_max 17
_diffrn_reflns_limit_l_min -17
_diffrn_reflns_number 43875
_diffrn_reflns_point_group_measured_fraction_full 0.996
_diffrn_reflns_point_group_measured_fraction_max 0.979
_diffrn_reflns_theta_full 67.684
_diffrn_reflns_theta_max 74.796
_diffrn_reflns_theta_min 3.821
_diffrn_source 'fine-focus sealed X-ray tube'
_exptl_absorpt_coefficient_mu 6.910
_exptl_absorpt_correction_T_max 1.00000
_exptl_absorpt_correction_T_min 0.33799
_exptl_absorpt_correction_type multi-scan
_exptl_absorpt_process_details
;
CrysAlisPro 1.171.39.32a (Rigaku Oxford Diffraction, 2017)
Empirical absorption correction using spherical harmonics,
 implemented in SCALE3 ABSPACK scaling algorithm.
;
_exptl_crystal_colour 'rose red'
_exptl_crystal_density_diffrn 1.438
_exptl_crystal_density_method 'not measured'
_exptl_crystal_description pink
_exptl_crystal_F_000 779
_exptl_crystal_size_max 0.300
_exptl_crystal_size_mid 0.200
_exptl_crystal_size_min 0.150
_platon_squeeze_details
;
;
_refine_diff_density_max 1.708
_refine_diff_density_min -0.999
_refine_diff_density_rms 0.176
_refine_ls_extinction_method none
_refine_ls_goodness_of_fit_ref 1.247
_refine_ls_hydrogen_treatment constr
_refine_ls_matrix_type full
_refine_ls_number_parameters 513
_refine_ls_number_reflns 7108
_refine_ls_number_restraints 33
_refine_ls_restrained_S_all 1.265
_refine_ls_R_factor_all 0.1596
_refine_ls_R_factor_gt 0.1469
_refine_ls_shift/su_max 0.032
_refine_ls_shift/su_mean 0.005
_refine_ls_structure_factor_coef Fsqd
_refine_ls_weighting_details
;
 w=1/[\s^2^(Fo^2^)+(0.3000P)^2^]
 where P=(Fo^2^+2Fc^2^)/3
;
_refine_ls_weighting_scheme calc
_refine_ls_wR_factor_gt 0.4052
_refine_ls_wR_factor_ref 0.4196
_reflns_Friedel_coverage 0.000
_reflns_number_gt 5632
_reflns_number_total 7108
_reflns_threshold_expression 'I > 2\s(I)'
_cod_data_source_file c9ce01757g2.cif
_cod_data_source_block sq
_cod_depositor_comments
;Adding full bibliography for 7239861--7239864.cif.

 Adding full bibliography for 7239861--7239864.cif.
;
_cod_original_formula_sum 'C8.62 H5 Co0.38 N0.50 O2.62 S0.38'
_cod_database_code 7239863
_shelx_space_group_comment
;
The symmetry employed for this shelxl refinement is uniquely defined
by the following loop, which should always be used as a source of
symmetry information in preference to the above space-group names.
They are only intended as comments.
;
_shelx_estimated_absorpt_t_min 0.231
_shelx_estimated_absorpt_t_max 0.424
_shelxl_version_number 2013-2

loop_
_space_group_symop_operation_xyz
'x, y, z'
'-x, -y, -z'

loop_
_atom_site_label
_atom_site_type_symbol
_atom_site_fract_x
_atom_site_fract_y
_atom_site_fract_z
_atom_site_U_iso_or_equiv
_atom_site_adp_type
_atom_site_occupancy
_atom_site_site_symmetry_order
_atom_site_calc_flag
_atom_site_refinement_flags_posn
_atom_site_refinement_flags_adp
_atom_site_refinement_flags_occupancy
_atom_site_disorder_assembly
_atom_site_disorder_group
Co1 Co 0.5000 0.5000 0.0000 0.0266(4) Uani 1 2 d S . P . .
Co2 Co 0.23397(11) 0.35689(9) 0.11124(9) 0.0328(4) Uani 1 1 d . . . . .
C1 C 0.4329(7) 0.3763(6) 0.2317(5) 0.0359(15) Uani 1 1 d . . . . .
C2 C 0.4507(8) 0.3596(7) 0.3412(5) 0.0393(16) Uani 1 1 d . . . . .
C3 C 0.3456(9) 0.3472(9) 0.4086(7) 0.052(2) Uani 1 1 d . . . . .
H3A H 0.2689 0.3421 0.3895 0.062 Uiso 1 1 calc R U . . .
C4 C 0.3557(9) 0.3425(9) 0.5055(7) 0.053(2) Uani 1 1 d . . . . .
C5 C 0.4718(8) 0.3487(7) 0.5373(6) 0.0391(16) Uani 1 1 d . . . . .
C6 C 0.5794(8) 0.3544(7) 0.4706(6) 0.0415(17) Uani 1 1 d . . . . .
C7 C 0.5661(7) 0.3635(7) 0.3710(6) 0.0384(16) Uani 1 1 d . . . . .
H7A H 0.6362 0.3723 0.3240 0.046 Uiso 1 1 calc R U . . .
C8 C 0.4557(7) 0.3464(7) 0.6429(6) 0.0377(16) Uani 1 1 d . . . . .
C9 C 0.3320(9) 0.3433(9) 0.6843(7) 0.051(2) Uani 1 1 d . . . . .
C10 C 0.2906(8) 0.3461(9) 0.7783(7) 0.048(2) Uani 1 1 d . . . . .
H10A H 0.2065 0.3422 0.8033 0.058 Uiso 1 1 calc R U . . .
C11 C 0.3796(7) 0.3552(6) 0.8347(6) 0.0356(15) Uani 1 1 d . . . . .
C12 C 0.5112(8) 0.3539(6) 0.8001(6) 0.0365(16) Uani 1 1 d . . . . .
H12A H 0.5707 0.3543 0.8408 0.044 Uiso 1 1 calc R U . . .
C13 C 0.5467(8) 0.3519(6) 0.7021(5) 0.0374(16) Uani 1 1 d . . . . .
C14 C 0.3366(7) 0.3615(6) 0.9369(6) 0.0329(14) Uani 1 1 d . . . . .
C15 C 0.2222(6) 0.6074(5) 0.0437(5) 0.0304(14) Uani 1 1 d . . . . .
C16 C 0.1617(12) 0.7309(7) 0.0312(15) 0.038(6) Uani 0.5 1 d G . P A 1
C17 C 0.2457(9) 0.8095(8) 0.0080(13) 0.031(4) Uani 0.5 1 d G . P A 1
C18 C 0.2004(11) 0.9232(7) -0.0058(10) 0.039(3) Uani 0.5 1 d G . P A 1
C19 C 0.0711(12) 0.9584(7) 0.0036(11) 0.045(5) Uani 0.5 1 d G . P A 1
C20 C -0.0128(9) 0.8799(10) 0.0268(10) 0.041(4) Uani 0.5 1 d G U P A 1
C21 C 0.0325(11) 0.7661(9) 0.0406(12) 0.035(4) Uani 0.5 1 d G . P A 1
C16' C 0.1462(12) 0.7155(9) 0.0342(14) 0.024(4) Uani 0.5 1 d G . P A 2
C17' C 0.1988(8) 0.8154(11) 0.0087(13) 0.043(5) Uani 0.5 1 d G . P A 2
C18' C 0.1213(11) 0.9180(9) 0.0003(11) 0.034(3) Uani 0.5 1 d G . P A 2
C19' C -0.0090(10) 0.9205(8) 0.0174(11) 0.036(4) Uani 0.5 1 d G U P A 2
C20' C -0.0616(8) 0.8206(11) 0.0429(12) 0.046(4) Uani 0.5 1 d G . P A 2
C21' C 0.0160(13) 0.7181(8) 0.0513(13) 0.047(5) Uani 0.5 1 d G . P A 2
C22 C 0.3967(17) 0.1126(13) 0.1925(17) 0.129(8) Uani 1 1 d . . . B 2
H22A H 0.4695 0.1475 0.1702 0.155 Uiso 1 1 calc R U . B 2
C23 C 0.401(3) -0.0160(16) 0.2444(19) 0.192(14) Uani 1 1 d . . . B 2
H23A H 0.4800 -0.0616 0.2559 0.230 Uiso 1 1 calc R U . B 2
C24 C 0.306(3) -0.0643(13) 0.273(2) 0.202(15) Uani 1 1 d . . . B 2
H24A H 0.3157 -0.1444 0.3063 0.243 Uiso 1 1 calc R U . B 2
C25 C 0.1849(9) -0.0027(5) 0.2563(13) 0.179(13) Uani 1 1 d G . . B 2
C26 C 0.1771(6) 0.1170(6) 0.2155(8) 0.070(3) Uani 1 1 d G . . B 2
C27 C 0.0597(6) 0.1856(5) 0.2040(6) 0.056(2) Uani 1 1 d G . . B 2
C28 C -0.0499(6) 0.1346(8) 0.2332(8) 0.082(4) Uani 1 1 d G . . B 2
C29 C -0.0421(10) 0.0149(8) 0.2739(11) 0.136(8) Uani 1 1 d G . . B 2
H29A H -0.1155 -0.0192 0.2935 0.163 Uiso 1 1 calc R U . B 2
C30 C 0.0753(12) -0.0537(5) 0.2855(14) 0.194(14) Uani 1 1 d G . . B 2
H30A H 0.0805 -0.1338 0.3128 0.233 Uiso 1 1 calc R U . B 2
C31 C -0.1670(13) 0.2081(14) 0.2228(10) 0.083(4) Uani 1 1 d . . . B 2
H31A H -0.2425 0.1773 0.2422 0.100 Uiso 1 1 calc R U . B 2
C32 C -0.1677(10) 0.3228(14) 0.1846(9) 0.077(4) Uani 1 1 d . . . B 2
H32A H -0.2443 0.3718 0.1779 0.093 Uiso 1 1 calc R U . B 2
C33 C -0.0545(9) 0.3696(10) 0.1547(7) 0.055(2) Uani 1 1 d . . . B 2
H33A H -0.0570 0.4494 0.1272 0.066 Uiso 1 1 calc R U . B 2
O1 O 0.3274(6) 0.3597(7) 0.2204(5) 0.0577(17) Uani 1 1 d . . . C 2
O2 O 0.5188(5) 0.4084(4) 0.1622(4) 0.0365(11) Uani 1 1 d . . . D 2
O3 O 0.2210(6) 0.3562(6) 0.9662(5) 0.0535(16) Uani 1 1 d . . . E 2
O4 O 0.4089(5) 0.3702(4) 0.9931(4) 0.0365(11) Uani 1 1 d . . . F 2
O5 O 0.1576(6) 0.5273(5) 0.0697(6) 0.0525(15) Uani 1 1 d . . . G 2
O6 O 0.3388(5) 0.5999(4) 0.0250(5) 0.0425(13) Uani 1 1 d . . . H 2
O7 O 0.1877(13) 0.2284(13) 0.6385(9) 0.135(5) Uani 1 1 d . U . I 2
O8 O 0.1403(9) 0.4354(13) 0.5670(8) 0.116(4) Uani 1 1 d . U . J 2
O9 O 0.6884(17) 0.3472(19) 0.5048(15) 0.063(6) Uani 0.375(14) 1 d . . P K 1
C34 C 0.854(10) 0.338(4) 0.434(4) 0.23(5) Uani 0.375(14) 1 d . . P K 1
H34A H 0.9168 0.3333 0.4764 0.349 Uiso 0.375(14) 1 calc R U P K 1
H34B H 0.8571 0.4048 0.3706 0.349 Uiso 0.375(14) 1 calc R U P K 1
H34C H 0.8686 0.2697 0.4189 0.349 Uiso 0.375(14) 1 calc R U P K 1
O9' O 0.6650(7) 0.3590(8) 0.6579(7) 0.040(2) Uani 0.625(14) 1 d . . P K 2
C34' C 0.7632(15) 0.3602(13) 0.7137(11) 0.052(4) Uani 0.625(14) 1 d . . P K 2
H34D H 0.8413 0.3654 0.6717 0.078 Uiso 0.625(14) 1 calc R U P K 2
H34E H 0.7716 0.2904 0.7749 0.078 Uiso 0.625(14) 1 calc R U P K 2
H34F H 0.7430 0.4257 0.7321 0.078 Uiso 0.625(14) 1 calc R U P K 2
N1 N 0.2818(9) 0.1737(7) 0.1804(8) 0.065(2) Uani 1 1 d . . . . .
N2 N 0.0572(6) 0.3017(6) 0.1651(5) 0.0412(14) Uani 1 1 d . . . . .
S1 S 0.2341(3) 0.3338(4) 0.6003(2) 0.0846(11) Uani 1 1 d . U . . .
S2 S -0.1673(3) 0.9460(3) 0.0330(3) 0.0401(9) Uani 0.5 1 d . . P . .
O10 O -0.2191(13) 0.9030(10) 0.1351(12) 0.065(4) Uani 0.5 1 d . . P A .
O11 O -0.2397(12) 0.9502(11) -0.0459(13) 0.060(4) Uani 0.5 1 d . . P A .
O12 O 0.2792(11) 1.0067(9) -0.0296(14) 0.067(5) Uani 0.5 1 d . . P . .
C35 C 0.416(2) 0.962(3) -0.020(4) 0.121(15) Uani 0.5 1 d . . P A .
H35A H 0.4628 1.0248 -0.0375 0.182 Uiso 0.5 1 calc R U P . .
H35B H 0.4447 0.9239 -0.0667 0.182 Uiso 0.5 1 calc R U P . .
H35C H 0.4299 0.9076 0.0489 0.182 Uiso 0.5 1 calc R U P . .

loop_
_atom_site_aniso_label
_atom_site_aniso_U_11
_atom_site_aniso_U_22
_atom_site_aniso_U_33
_atom_site_aniso_U_23
_atom_site_aniso_U_13
_atom_site_aniso_U_12
Co1 0.0211(7) 0.0311(7) 0.0289(8) -0.0163(5) -0.0011(5) 0.0031(5)
Co2 0.0341(7) 0.0358(6) 0.0327(6) -0.0176(4) -0.0030(5) -0.0047(4)
C1 0.043(4) 0.038(3) 0.026(3) -0.013(3) -0.008(3) -0.001(3)
C2 0.049(4) 0.046(4) 0.023(3) -0.012(3) -0.008(3) -0.010(3)
C3 0.044(5) 0.092(7) 0.036(4) -0.037(4) 0.003(3) -0.027(4)
C4 0.049(5) 0.081(6) 0.042(5) -0.032(4) 0.002(4) -0.026(4)
C5 0.045(4) 0.043(4) 0.030(4) -0.016(3) -0.006(3) -0.002(3)
C6 0.047(4) 0.049(4) 0.033(4) -0.022(3) -0.009(3) 0.004(3)
C7 0.035(4) 0.047(4) 0.028(3) -0.014(3) -0.007(3) 0.006(3)
C8 0.040(4) 0.046(4) 0.029(3) -0.018(3) -0.001(3) -0.004(3)
C9 0.045(5) 0.081(6) 0.035(4) -0.030(4) 0.005(4) -0.022(4)
C10 0.040(4) 0.077(6) 0.035(4) -0.029(4) 0.003(3) -0.014(4)
C11 0.038(4) 0.033(3) 0.038(4) -0.016(3) -0.001(3) -0.006(3)
C12 0.045(4) 0.032(3) 0.033(4) -0.019(3) 0.009(3) -0.001(3)
C13 0.051(4) 0.038(3) 0.023(3) -0.012(3) -0.008(3) -0.005(3)
C14 0.032(4) 0.032(3) 0.038(4) -0.018(3) -0.004(3) -0.001(3)
C15 0.028(3) 0.025(3) 0.032(3) -0.007(2) -0.001(3) -0.001(2)
C16 0.019(9) 0.023(8) 0.066(15) -0.014(8) -0.006(9) 0.002(7)
C17 0.040(11) 0.011(6) 0.042(8) -0.007(5) -0.010(7) -0.002(5)
C18 0.042(9) 0.016(6) 0.048(9) -0.003(5) -0.006(7) 0.002(6)
C19 0.051(13) 0.020(7) 0.065(11) -0.027(7) 0.009(9) 0.006(7)
C20 0.046(8) 0.033(8) 0.043(7) -0.012(6) -0.018(6) -0.001(6)
C21 0.018(8) 0.043(10) 0.041(8) -0.022(8) 0.005(6) 0.007(7)
C16' 0.025(9) 0.021(7) 0.026(9) -0.012(6) 0.002(7) 0.004(6)
C17' 0.037(12) 0.040(10) 0.057(11) -0.027(8) -0.016(10) 0.012(8)
C18' 0.020(8) 0.037(9) 0.057(9) -0.029(7) -0.006(7) -0.003(7)
C19' 0.029(7) 0.027(7) 0.051(7) -0.015(5) 0.003(5) -0.011(5)
C20' 0.021(7) 0.039(8) 0.087(13) -0.034(8) 0.007(7) -0.012(7)
C21' 0.029(9) 0.043(11) 0.063(12) -0.019(10) -0.002(8) 0.004(8)
C22 0.102(12) 0.064(8) 0.22(2) -0.066(11) -0.038(13) 0.048(8)
C23 0.17(2) 0.046(9) 0.33(4) -0.051(14) -0.07(2) 0.038(11)
C24 0.17(2) 0.028(7) 0.34(4) -0.029(12) -0.02(2) 0.032(10)
C25 0.149(19) 0.038(7) 0.31(3) -0.031(11) 0.01(2) -0.031(9)
C26 0.079(7) 0.026(4) 0.094(8) -0.017(4) -0.009(6) 0.001(4)
C27 0.064(6) 0.047(4) 0.065(6) -0.028(4) 0.010(5) -0.024(4)
C28 0.088(9) 0.085(8) 0.078(8) -0.029(6) 0.011(7) -0.048(7)
C29 0.174(19) 0.081(10) 0.143(16) -0.014(10) 0.026(14) -0.095(12)
C30 0.27(4) 0.069(11) 0.23(3) -0.051(15) 0.06(3) -0.084(16)
C31 0.072(8) 0.137(12) 0.068(7) -0.054(8) 0.025(6) -0.067(8)
C32 0.040(5) 0.146(12) 0.052(6) -0.043(7) 0.017(4) -0.034(6)
C33 0.042(5) 0.080(6) 0.042(5) -0.024(4) 0.009(4) -0.018(4)
O1 0.045(3) 0.099(5) 0.039(3) -0.033(3) 0.000(3) -0.023(3)
O2 0.043(3) 0.043(3) 0.023(2) -0.0126(18) -0.003(2) -0.005(2)
O3 0.038(3) 0.088(5) 0.050(4) -0.045(3) 0.009(3) -0.013(3)
O4 0.042(3) 0.045(3) 0.029(2) -0.021(2) -0.001(2) -0.007(2)
O5 0.048(3) 0.041(3) 0.071(4) -0.020(3) -0.006(3) -0.015(2)
O6 0.032(3) 0.035(2) 0.053(3) -0.018(2) 0.004(2) 0.009(2)
O7 0.155(10) 0.208(12) 0.096(7) -0.080(8) 0.041(6) -0.139(9)
O8 0.057(5) 0.211(11) 0.077(6) -0.071(7) -0.007(4) 0.022(6)
O9 0.038(9) 0.089(14) 0.053(11) -0.023(9) 0.000(8) -0.002(8)
C34 0.55(16) 0.09(3) 0.09(4) -0.06(3) -0.13(7) 0.00(6)
O9' 0.025(4) 0.065(5) 0.039(5) -0.031(4) -0.005(3) 0.000(4)
C34' 0.060(9) 0.058(8) 0.044(7) -0.027(6) -0.008(6) -0.004(6)
N1 0.061(5) 0.044(4) 0.083(6) -0.018(4) -0.015(5) -0.004(4)
N2 0.036(3) 0.042(3) 0.044(4) -0.015(3) 0.000(3) -0.010(3)
S1 0.0620(17) 0.174(3) 0.0467(14) -0.0609(18) 0.0153(12) -0.0595(19)
S2 0.0276(17) 0.0315(16) 0.066(2) -0.0265(15) 0.0000(16) -0.0015(12)
O10 0.061(8) 0.037(6) 0.086(10) -0.024(6) 0.033(7) -0.012(5)
O11 0.039(7) 0.056(7) 0.097(11) -0.045(7) -0.016(7) 0.005(5)
O12 0.032(6) 0.026(5) 0.128(13) -0.022(6) 0.004(7) 0.002(4)
C35 0.039(12) 0.15(3) 0.24(5) -0.15(3) 0.036(18) -0.038(15)

loop_
_atom_type_symbol
_atom_type_description
_atom_type_scat_dispersion_real
_atom_type_scat_dispersion_imag
_atom_type_scat_source
C C 0.0181 0.0091 'International Tables Vol C Tables 4.2.6.8 and 6.1.1.4'
H H 0.0000 0.0000 'International Tables Vol C Tables 4.2.6.8 and 6.1.1.4'
N N 0.0311 0.0180 'International Tables Vol C Tables 4.2.6.8 and 6.1.1.4'
O O 0.0492 0.0322 'International Tables Vol C Tables 4.2.6.8 and 6.1.1.4'
Co Co -2.3653 3.6143 'International Tables Vol C Tables 4.2.6.8 and 6.1.1.4'
S S 0.3331 0.5567 'International Tables Vol C Tables 4.2.6.8 and 6.1.1.4'

loop_
_geom_angle_atom_site_label_1
_geom_angle_atom_site_label_2
_geom_angle_atom_site_label_3
_geom_angle
_geom_angle_site_symmetry_1
_geom_angle_site_symmetry_3
O6 Co1 O6 180.0 . 2_665
O6 Co1 O4 83.7(2) . 2_666
O6 Co1 O4 96.3(2) 2_665 2_666
O6 Co1 O4 96.3(2) . 1_554
O6 Co1 O4 83.7(2) 2_665 1_554
O4 Co1 O4 180.0(3) 2_666 1_554
O6 Co1 O2 91.4(2) . .
O6 Co1 O2 88.6(2) 2_665 .
O4 Co1 O2 87.55(19) 2_666 .
O4 Co1 O2 92.45(19) 1_554 .
O6 Co1 O2 88.6(2) . 2_665
O6 Co1 O2 91.4(2) 2_665 2_665
O4 Co1 O2 92.45(19) 2_666 2_665
O4 Co1 O2 87.55(19) 1_554 2_665
O2 Co1 O2 180.0 . 2_665
O1 Co2 O5 91.9(3) . .
O1 Co2 N2 113.4(3) . .
O5 Co2 N2 92.2(3) . .
O1 Co2 O3 153.5(3) . 1_554
O5 Co2 O3 94.6(3) . 1_554
N2 Co2 O3 92.0(3) . 1_554
O1 Co2 N1 86.1(3) . .
O5 Co2 N1 167.7(3) . .
N2 Co2 N1 77.5(3) . .
O3 Co2 N1 92.5(3) 1_554 .
O1 Co2 O4 95.2(2) . 1_554
O5 Co2 O4 101.6(2) . 1_554
N2 Co2 O4 147.8(2) . 1_554
O3 Co2 O4 58.4(2) 1_554 1_554
N1 Co2 O4 90.7(3) . 1_554
O1 C1 O2 125.9(7) . .
O1 C1 C2 114.0(7) . .
O2 C1 C2 120.0(7) . .
C7 C2 C3 120.5(7) . .
C7 C2 C1 122.3(7) . .
C3 C2 C1 117.1(7) . .
C4 C3 C2 118.7(8) . .
C3 C4 C5 122.0(9) . .
C3 C4 S1 126.4(7) . .
C5 C4 S1 111.6(6) . .
C6 C5 C4 118.9(7) . .
C6 C5 C8 130.0(7) . .
C4 C5 C8 111.1(7) . .
O9 C6 C5 118.3(11) . .
O9 C6 C7 123.6(11) . .
C5 C6 C7 118.1(8) . .
C2 C7 C6 121.7(8) . .
C9 C8 C13 117.9(7) . .
C9 C8 C5 113.0(7) . .
C13 C8 C5 129.0(7) . .
C10 C9 C8 124.8(8) . .
C10 C9 S1 124.2(7) . .
C8 C9 S1 111.0(6) . .
C9 C10 C11 117.1(8) . .
C10 C11 C12 122.0(7) . .
C10 C11 C14 118.4(7) . .
C12 C11 C14 119.5(7) . .
C13 C12 C11 117.6(7) . .
O9' C13 C12 123.3(7) . .
O9' C13 C8 116.2(7) . .
C12 C13 C8 120.4(8) . .
O4 C14 O3 119.8(7) . .
O4 C14 C11 123.3(7) . .
O3 C14 C11 116.9(6) . .
O6 C15 O5 126.2(7) . .
O6 C15 C16' 121.3(8) . .
O5 C15 C16' 112.5(8) . .
C17 C16 C21 120.0 . .
C17 C16 C15 115.6(8) . .
C21 C16 C15 124.4(8) . .
C18 C17 C16 120.0 . .
C17 C18 C19 120.0 . .
C17 C18 O12 123.0(9) . .
C19 C18 O12 117.0(9) . .
C17 C18 S2 171.4(8) . 2_575
C19 C18 S2 67.3(7) . 2_575
O12 C18 S2 49.8(5) . 2_575
C20 C19 C18 120.0 . .
C20 C19 S2 175.5(8) . 2_575
C18 C19 S2 60.7(6) . 2_575
C20 C19 C19 77.1(14) . 2_575
C18 C19 C19 162.3(14) . 2_575
S2 C19 C19 101.8(10) 2_575 2_575
C20 C19 C20 121.6(14) . 2_575
C18 C19 C20 118.2(14) . 2_575
S2 C19 C20 57.4(9) 2_575 2_575
C19 C19 C20 44.5(3) 2_575 2_575
C21 C20 C19 120.0 . .
C21 C20 S2 129.4(7) . .
C19 C20 S2 110.6(7) . .
C21 C20 C19 175.5(16) . 2_575
C19 C20 C19 58.4(12) . 2_575
S2 C20 C19 52.5(5) . 2_575
C20 C21 C16 120.0 . .
C17' C16' C21' 120.0 . .
C17' C16' C15 122.2(10) . .
C21' C16' C15 117.8(10) . .
C18' C17' C16' 120.0 . .
C19' C18' C17' 120.0 . .
C19' C18' S2 112.5(7) . 2_575
C17' C18' S2 127.5(7) . 2_575
C20' C19' C18' 120.0 . .
C20' C19' S2 69.0(7) . .
C18' C19' S2 171.0(7) . .
C20' C19' C19' 162.0(13) . 2_575
C18' C19' C19' 78.0(13) . 2_575
S2 C19' C19' 93.0(8) . 2_575
C19' C20' C21' 120.0 . .
C19' C20' S2 63.4(6) . .
C21' C20' S2 176.6(6) . .
C20' C21' C16' 120.0 . .
N1 C22 C23 115.8(19) . .
C24 C23 C22 123(2) . .
C23 C24 C25 122.1(15) . .
C26 C25 C30 120.0 . .
C26 C25 C24 115.8(11) . .
C30 C25 C24 124.0(11) . .
N1 C26 C25 123.1(6) . .
N1 C26 C27 116.8(6) . .
C25 C26 C27 120.0 . .
N2 C27 C26 117.7(5) . .
N2 C27 C28 122.3(5) . .
C26 C27 C28 120.0 . .
C29 C28 C27 120.0 . .
C29 C28 C31 122.2(7) . .
C27 C28 C31 117.8(7) . .
C30 C29 C28 120.0 . .
C29 C30 C25 120.0 . .
C32 C31 C28 119.1(10) . .
C31 C32 C33 120.7(12) . .
N2 C33 C32 121.2(11) . .
C1 O1 Co2 139.3(6) . .
C1 O2 Co1 127.6(5) . .
C14 O3 Co2 95.9(5) . 1_556
C14 O4 Co1 138.3(5) . 1_556
C14 O4 Co2 85.9(4) . 1_556
Co1 O4 Co2 104.4(2) 1_556 1_556
C15 O5 Co2 123.6(5) . .
C15 O6 Co1 145.9(5) . .
C6 O9 C34 127(2) . .
C13 O9' C34' 119.8(9) . .
C22 N1 C26 119.5(11) . .
C22 N1 Co2 127.6(10) . .
C26 N1 Co2 112.9(6) . .
C33 N2 C27 118.9(7) . .
C33 N2 Co2 126.1(6) . .
C27 N2 Co2 114.6(5) . .
O7 S1 O8 115.5(9) . .
O7 S1 C4 112.2(7) . .
O8 S1 C4 110.7(6) . .
O7 S1 C9 113.2(7) . .
O8 S1 C9 109.9(6) . .
C4 S1 C9 93.2(4) . .
O12 S2 O10 74.6(10) 2_575 .
O12 S2 O11 61.9(10) 2_575 .
O10 S2 O11 118.0(9) . .
O12 S2 C18 59.1(10) 2_575 2_575
O10 S2 C18 100.0(14) . 2_575
O11 S2 C18 93.5(15) . 2_575
O12 S2 C19 110.8(6) 2_575 2_575
O10 S2 C19 120.0(12) . 2_575
O11 S2 C19 115.8(12) . 2_575
C18 S2 C19 51.9(7) 2_575 2_575
O12 S2 C19' 163.9(7) 2_575 .
O10 S2 C19' 115.6(9) . .
O11 S2 C19' 118.1(8) . .
O12 S2 C20 174.7(11) 2_575 .
O10 S2 C20 109.6(8) . .
O11 S2 C20 112.9(7) . .
C18 S2 C20 122.0(5) 2_575 .
C19 S2 C20 70.1(5) 2_575 .
O12 S2 C18' 88.3(8) 2_575 2_575
O10 S2 C18' 110.6(12) . 2_575
O11 S2 C18' 109.9(12) . 2_575
C19' S2 C18' 76.5(5) . 2_575
O12 S2 C20' 147.0(7) 2_575 .
O10 S2 C20' 96.3(7) . .
O11 S2 C20' 97.6(7) . .
C19' S2 C20' 47.7(2) . .
C18' S2 C20' 124.2(5) 2_575 .
S2 O10 O12 48.2(7) . 2_575
O12 O11 S2 52.1(8) 2_575 .
S2 O12 C18 71.1(8) 2_575 .
S2 O12 O11 66.0(8) 2_575 2_575
C18 O12 O11 102.4(12) . 2_575
S2 O12 C35 172.2(17) 2_575 .
C18 O12 C35 115.3(15) . .
O11 O12 C35 107.3(18) 2_575 .
S2 O12 O10 57.2(8) 2_575 2_575
C18 O12 O10 97.0(11) . 2_575
O11 O12 O10 108.5(10) 2_575 2_575
C35 O12 O10 124(2) . 2_575

loop_
_geom_bond_atom_site_label_1
_geom_bond_atom_site_label_2
_geom_bond_distance
_geom_bond_site_symmetry_2
Co1 O6 2.042(5) .
Co1 O6 2.042(5) 2_665
Co1 O4 2.130(5) 2_666
Co1 O4 2.130(5) 1_554
Co1 O2 2.145(5) .
Co1 O2 2.145(5) 2_665
Co2 O1 1.993(6) .
Co2 O5 2.051(6) .
Co2 N2 2.094(7) .
Co2 O3 2.105(6) 1_554
Co2 N1 2.132(8) .
Co2 O4 2.331(5) 1_554
C1 O1 1.242(10) .
C1 O2 1.250(10) .
C1 C2 1.528(9) .
C2 C7 1.389(11) .
C2 C3 1.369(12) .
C3 C4 1.383(12) .
C4 C5 1.420(12) .
C4 S1 1.734(10) .
C5 C6 1.388(12) .
C5 C8 1.487(10) .
C6 O9 1.31(2) .
C6 C7 1.407(10) .
C8 C9 1.384(12) .
C8 C13 1.414(10) .
C9 C10 1.370(12) .
C9 S1 1.764(9) .
C10 C11 1.389(11) .
C11 C12 1.437(11) .
C11 C14 1.502(10) .
C12 C13 1.411(10) .
C13 O9' 1.344(12) .
C14 O4 1.247(8) .
C14 O3 1.264(9) .
C15 O6 1.244(9) .
C15 O5 1.251(9) .
C15 C16' 1.438(10) .
C15 C16 1.544(9) .
C16 C17 1.3900 .
C16 C21 1.3900 .
C17 C18 1.3900 .
C18 C19 1.3900 .
C18 O12 1.397(15) .
C18 S2 1.540(9) 2_575
C19 C20 1.3900 .
C19 S2 1.629(13) 2_575
C19 C19 1.69(2) 2_575
C19 C20 1.932(14) 2_575
C20 C21 1.3900 .
C20 S2 1.732(9) .
C20 C19 1.93(2) 2_575
C16' C17' 1.3900 .
C16' C21' 1.3900 .
C17' C18' 1.3900 .
C18' C19' 1.3900 .
C18' S2 1.760(10) 2_575
C19' C20' 1.3900 .
C19' S2 1.681(11) .
C19' C19' 1.93(2) 2_575
C20' C21' 1.3900 .
C20' S2 1.755(12) .
C22 N1 1.329(16) .
C22 C23 1.50(2) .
C23 C24 1.23(3) .
C24 C25 1.39(2) .
C25 C26 1.3900 .
C25 C30 1.3900 .
C26 N1 1.381(11) .
C26 C27 1.3900 .
C27 N2 1.355(8) .
C27 C28 1.3900 .
C28 C29 1.3900 .
C28 C31 1.415(18) .
C29 C30 1.3900 .
C31 C32 1.34(2) .
C32 C33 1.399(14) .
C33 N2 1.336(12) .
O3 Co2 2.105(6) 1_556
O4 Co1 2.130(5) 1_556
O4 Co2 2.331(5) 1_556
O7 S1 1.395(12) .
O8 S1 1.443(12) .
O9 C34 1.93(10) .
O9' C34' 1.422(16) .
S2 O12 1.244(12) 2_575
S2 O10 1.404(15) .
S2 O11 1.441(15) .
S2 C18 1.54(2) 2_575
S2 C19 1.63(2) 2_575
S2 C18' 1.76(2) 2_575
O10 O12 1.61(2) 2_575
O11 O12 1.39(2) 2_575
O12 S2 1.244(12) 2_575
O12 O11 1.39(2) 2_575
O12 C35 1.49(3) .
O12 O10 1.61(2) 2_575

loop_
_platon_squeeze_void_nr
_platon_squeeze_void_average_x
_platon_squeeze_void_average_y
_platon_squeeze_void_average_z
_platon_squeeze_void_volume
_platon_squeeze_void_count_electrons
_platon_squeeze_void_content
1 -0.017 0.000 0.500 241 75 ' '
2 -0.038 0.509 0.711 20 6 ' '
3 0.038 0.490 0.289 20 5 ' '
